data_4308434
loop_
_publ_author_name
'Visintin, Pamela M.'
'Bessel, Carol A.'
'White, Peter S.'
'Schauer, Cynthia K.'
'DeSimone, Joseph M.'

_publ_section_title
;
 Oxidative Dissolution of Copper and Zinc Metal in Carbon Dioxide
 with tert-Butyl Peracetate and a \b-Diketone Chelating Agent
;
_journal_coden_ASTM INOCAJ
_journal_issue 2
_journal_name_full 'Inorganic Chemistry'
_journal_page_first 316
_journal_page_last 324
_journal_paper_doi 10.1021/ic049765o
_journal_volume 44
_journal_year 2005
_chemical_formula_moiety 'C12 H8 Cu F12 O7,  C12 H8 Cu F12 O7'
_chemical_formula_sum 'C24 H16 Cu2 F24 O14'
_chemical_formula_weight 1111.44
_space_group_IT_number 14
_symmetry_cell_setting monoclinic
_symmetry_space_group_name_Hall '-P 2yn'
_symmetry_space_group_name_H-M 'P 1 21/n 1'
_atom_sites_solution_hydrogens geom
_atom_sites_solution_primary direct
_atom_sites_solution_secondary difmap
_audit_creation_method SHELXL-97
_cell_angle_alpha 90.00
_cell_angle_beta 114.76(1)
_cell_angle_gamma 90.00
_cell_formula_units_Z 8
_cell_length_a 13.8024(6)
_cell_length_b 20.8587(8)
_cell_length_c 14.2894(5)
_cell_measurement_temperature 173
_cell_volume 3735.7(4)
_computing_cell_refinement 'Bruker SAINT'
_computing_data_collection 'Bruker SMART'
_computing_data_reduction 'Bruker SAINT/NRCVAX'
_computing_molecular_graphics 'Bruker SHELXTL'
_computing_publication_material 'Bruker SHELXTL'
_computing_structure_refinement 'SHELXL-97 (Sheldrick, 1997)'
_computing_structure_solution NRCVAX
_diffrn_ambient_temperature 173
_diffrn_measured_fraction_theta_full 0.989
_diffrn_measured_fraction_theta_max 0.989
_diffrn_measurement_device_type 'SMART 1K CCD area detector'
_diffrn_measurement_method 'phi and omega scans'
_diffrn_radiation_monochromator graphite
_diffrn_radiation_source 'fine-focus sealed tube'
_diffrn_radiation_type MoK\a
_diffrn_radiation_wavelength 0.71073
_diffrn_reflns_av_R_equivalents 0.0273
_diffrn_reflns_av_sigmaI/netI 0.0364
_diffrn_reflns_limit_h_max 18
_diffrn_reflns_limit_h_min -17
_diffrn_reflns_limit_k_max 27
_diffrn_reflns_limit_k_min -27
_diffrn_reflns_limit_l_max 17
_diffrn_reflns_limit_l_min -18
_diffrn_reflns_number 26246
_diffrn_reflns_theta_full 28.07
_diffrn_reflns_theta_max 28.07
_diffrn_reflns_theta_min 1.72
_exptl_absorpt_coefficient_mu 1.321
_exptl_absorpt_correction_T_max 0.820
_exptl_absorpt_correction_T_min 0.523
_exptl_absorpt_correction_type empirical
_exptl_absorpt_process_details SADABS
_exptl_crystal_colour 'pale blue'
_exptl_crystal_density_diffrn 1.976
_exptl_crystal_density_meas 0
_exptl_crystal_density_method 'not measured'
_exptl_crystal_description block
_exptl_crystal_F_000 2184
_exptl_crystal_size_max 0.30
_exptl_crystal_size_mid 0.25
_exptl_crystal_size_min 0.15
_refine_diff_density_max 0.623
_refine_diff_density_min -0.782
_refine_diff_density_rms 0.091
_refine_ls_extinction_method SHELXL
_refine_ls_goodness_of_fit_ref 1.044
_refine_ls_hydrogen_treatment mixed
_refine_ls_matrix_type full
_refine_ls_number_parameters 644
_refine_ls_number_reflns 9035
_refine_ls_number_restraints 0
_refine_ls_restrained_S_all 1.044
_refine_ls_R_factor_all 0.1032
_refine_ls_R_factor_gt 0.0564
_refine_ls_shift/su_max 0.048
_refine_ls_shift/su_mean 0.003
_refine_ls_structure_factor_coef Fsqd
_refine_ls_weighting_details 'calc w=1/[\s^2^(Fo^2^)+(0.0803P)^2^+7.1765P] where P=(Fo^2^+2Fc^2^)/3'
_refine_ls_weighting_scheme calc
_refine_ls_wR_factor_gt 0.1645
_refine_ls_wR_factor_ref 0.2024
_reflns_number_gt 4704
_reflns_number_total 9035
_reflns_threshold_expression >2sigma(I)
_cod_data_source_file ic049765osi20040222_031634.cif
_cod_data_source_block c03100
_cod_depositor_comments
;
The following automatic conversions were performed:
'_symmetry_cell_setting' value 'Monoclinic' changed to 'monoclinic'
according to '/home/saulius/struct/CIF-dictionaries/cif_core.dic'
dictionary named 'cif_core.dic' version 2.4.1 from 2010-06-29.

Automatic conversion script
Id: cif_fix_enum 1527 2010-12-29 10:47:43Z saulius 
;
_cod_original_cell_volume 3735.8(3)
_cod_database_code 4308434

loop_
_symmetry_equiv_pos_as_xyz
'x, y, z'
'-x+1/2, y+1/2, -z+1/2'
'-x, -y, -z'
'x-1/2, -y-1/2, z-1/2'

loop_
_atom_site_label
_atom_site_type_symbol
_atom_site_fract_x
_atom_site_fract_y
_atom_site_fract_z
_atom_site_U_iso_or_equiv
_atom_site_adp_type
_atom_site_occupancy
_atom_site_symmetry_multiplicity
_atom_site_calc_flag
_atom_site_refinement_flags
_atom_site_disorder_assembly
_atom_site_disorder_group
Cu1 Cu 0.11681(4) 0.74565(2) 0.12311(3) 0.02459(19) Uani 1 1 d . . .
O1 O -0.0566(3) 0.74813(15) 0.1092(4) 0.0515(11) Uani 1 1 d . . .
H1A H -0.0566 0.7509 0.1673 0.21(6) Uiso 1 1 d R . .
H1B H -0.1216 0.7443 0.0518 0.08(2) Uiso 1 1 d R . .
O2 O 0.2914(3) 0.74186(14) 0.1282(3) 0.0356(8) Uani 1 1 d . . .
C3 C 0.3790(4) 0.74743(18) 0.1966(4) 0.0337(12) Uani 1 1 d . . .
O4 O 0.4673(3) 0.73461(18) 0.1841(2) 0.0426(8) Uani 1 1 d . . .
H4 H 0.4513 0.7247 0.1239 0.064 Uiso 1 1 calc R . .
C5 C 0.4012(4) 0.7703(3) 0.3023(3) 0.0592(15) Uani 1 1 d . . .
H5A H 0.3501 0.8026 0.2985 0.089 Uiso 1 1 calc R . .
H5B H 0.4718 0.7880 0.3336 0.089 Uiso 1 1 calc R . .
H5C H 0.3959 0.7349 0.3430 0.089 Uiso 1 1 calc R . .
O6 O 0.0891(2) 0.67711(13) 0.0220(2) 0.0291(7) Uani 1 1 d . . .
C7 C 0.1046(4) 0.61917(19) 0.0432(3) 0.0301(10) Uani 1 1 d . . .
C8 C 0.1367(4) 0.5897(2) 0.1390(4) 0.0429(13) Uani 1 1 d . . .
H8 H 0.1430 0.5453 0.1436 0.051 Uiso 1 1 calc R . .
C9 C 0.1591(4) 0.6247(2) 0.2263(3) 0.0347(11) Uani 1 1 d . . .
O10 O 0.1572(3) 0.68494(14) 0.2377(2) 0.0332(7) Uani 1 1 d . . .
C11 C 0.0827(5) 0.5753(2) -0.0503(4) 0.0455(13) Uani 1 1 d . . .
F12 F 0.1334(3) 0.59756(15) -0.1036(3) 0.0656(10) Uani 1 1 d . . .
F13 F -0.0190(3) 0.57370(19) -0.1096(3) 0.0872(13) Uani 1 1 d . . .
F14 F 0.1130(4) 0.51478(14) -0.0241(3) 0.0956(15) Uani 1 1 d . . .
C15 C 0.1927(6) 0.5898(3) 0.3308(5) 0.0635(19) Uani 1 1 d . . .
F16 F 0.1256(3) 0.59960(16) 0.3712(2) 0.0636(10) Uani 1 1 d . . .
F17 F 0.2882(3) 0.6090(3) 0.3967(3) 0.1148(19) Uani 1 1 d . . .
F18 F 0.1967(5) 0.52544(18) 0.3188(4) 0.125(2) Uani 1 1 d . . .
O19 O 0.0872(2) 0.80722(13) 0.0106(2) 0.0281(6) Uani 1 1 d . . .
C20 C 0.0889(4) 0.86698(18) 0.0209(3) 0.0291(9) Uani 1 1 d . . .
C21 C 0.1088(4) 0.9024(2) 0.1095(3) 0.0335(10) Uani 1 1 d . . .
H21 H 0.1035 0.9469 0.1052 0.040 Uiso 1 1 calc R . .
C22 C 0.1364(3) 0.8727(2) 0.2044(3) 0.0293(9) Uani 1 1 d . . .
O23 O 0.1469(2) 0.81336(14) 0.2254(2) 0.0321(7) Uani 1 1 d . . .
C24 C 0.0651(5) 0.9042(2) -0.0790(4) 0.0451(13) Uani 1 1 d . . .
F25 F 0.1411(4) 0.8941(2) -0.1091(4) 0.1032(17) Uani 1 1 d . . .
F26 F -0.0218(4) 0.8827(2) -0.1557(3) 0.1042(16) Uani 1 1 d . . .
F27 F 0.0496(4) 0.96491(16) -0.0735(3) 0.0926(15) Uani 1 1 d . . .
C28 C 0.1585(4) 0.9148(2) 0.2997(4) 0.0397(11) Uani 1 1 d . . .
F29 F 0.2589(3) 0.9076(2) 0.3678(3) 0.0959(15) Uani 1 1 d . . .
F30 F 0.0981(3) 0.89827(16) 0.3464(2) 0.0606(9) Uani 1 1 d . . .
F31 F 0.1453(3) 0.97744(14) 0.2777(2) 0.0724(11) Uani 1 1 d . . .
Cu2 Cu 0.63389(4) 0.25238(2) 0.12729(3) 0.0256(2) Uani 1 1 d . . .
O41 O 0.8078(3) 0.25541(16) 0.1415(3) 0.0467(10) Uani 1 1 d . . .
H41A H 0.8012 0.2501 0.0823 0.10(3) Uiso 1 1 d R . .
H41B H 0.8647 0.2493 0.2153 0.23(6) Uiso 1 1 d R . .
O42 O 0.4588(3) 0.25076(15) 0.1215(3) 0.0456(10) Uani 1 1 d . . .
C43 C 0.3709(4) 0.25413(18) 0.0526(4) 0.0326(11) Uani 1 1 d . . .
O44 O 0.2846(3) 0.2514(3) 0.0688(3) 0.0810(17) Uani 1 1 d . . .
H44 H 0.2506 0.2847 0.0489 0.000(18) Uiso 0.57(10) 1 calc PR . .
C45 C 0.3468(5) 0.2613(5) -0.0567(5) 0.111(4) Uani 1 1 d . . .
H45A H 0.3800 0.2996 -0.0666 0.167 Uiso 1 1 calc R . .
H45B H 0.2709 0.2642 -0.0958 0.167 Uiso 1 1 calc R . .
H45C H 0.3736 0.2249 -0.0796 0.167 Uiso 1 1 calc R . .
O46 O 0.5971(3) 0.19180(13) 0.0137(2) 0.0313(7) Uani 1 1 d . . .
C47 C 0.5938(4) 0.1324(2) 0.0218(4) 0.0350(11) Uani 1 1 d . . .
C48 C 0.6114(4) 0.0959(2) 0.1087(4) 0.0413(12) Uani 1 1 d . . .
H48 H 0.6028 0.0516 0.1029 0.050 Uiso 1 1 calc R . .
C49 C 0.6418(4) 0.1252(2) 0.2048(4) 0.0374(11) Uani 1 1 d . . .
O50 O 0.6585(3) 0.18405(16) 0.2286(2) 0.0395(8) Uani 1 1 d . . .
C51 C 0.5624(6) 0.0964(2) -0.0805(5) 0.0548(16) Uani 1 1 d . . .
F52 F 0.4718(4) 0.1179(2) -0.1516(3) 0.0921(14) Uani 1 1 d . . .
F53 F 0.6369(4) 0.10731(16) -0.1162(3) 0.0801(13) Uani 1 1 d . . .
F54 F 0.5536(4) 0.03390(16) -0.0738(3) 0.0962(15) Uani 1 1 d . . .
C55 C 0.6583(4) 0.0821(3) 0.2979(4) 0.0512(14) Uani 1 1 d . . .
F56 F 0.6214(11) 0.0188(6) 0.2674(8) 0.078(4) Uani 0.50 1 d P . .
F56A F 0.6641(15) 0.0272(5) 0.2883(12) 0.131(8) Uani 0.50 1 d P . .
F57 F 0.7623(6) 0.0699(4) 0.3513(6) 0.0508(19) Uani 0.50 1 d P . .
F57A F 0.7525(10) 0.1035(6) 0.3860(9) 0.126(5) Uani 0.50 1 d P . .
F58 F 0.615(2) 0.1044(11) 0.356(2) 0.083(7) Uani 0.50 1 d P . .
F58A F 0.594(2) 0.0992(12) 0.338(2) 0.080(7) Uani 0.50 1 d P . .
O59 O 0.5979(2) 0.31943(13) 0.0208(2) 0.0283(7) Uani 1 1 d . . .
C60 C 0.6074(4) 0.3784(2) 0.0396(4) 0.0339(11) Uani 1 1 d . . .
C61 C 0.6354(4) 0.4089(2) 0.1322(4) 0.0473(15) Uani 1 1 d . . .
H61 H 0.6373 0.4535 0.1342 0.057 Uiso 1 1 calc R . .
C62 C 0.6610(4) 0.3751(2) 0.2230(4) 0.0391(12) Uani 1 1 d . . .
O63 O 0.6653(3) 0.31520(16) 0.2373(2) 0.0358(8) Uani 1 1 d . . .
C64 C 0.5782(5) 0.4206(2) -0.0568(5) 0.0524(15) Uani 1 1 d . . .
F65 F 0.6398(3) 0.40407(14) -0.1042(2) 0.0563(9) Uani 1 1 d . . .
F66 F 0.5922(4) 0.48291(15) -0.0358(4) 0.1093(19) Uani 1 1 d . . .
F67 F 0.4783(3) 0.4113(2) -0.1215(3) 0.0911(14) Uani 1 1 d . . .
C68 C 0.6862(6) 0.4132(3) 0.3230(5) 0.069(2) Uani 1 1 d . . .
F69 F 0.614(2) 0.3996(14) 0.3623(18) 0.055(4) Uani 0.50 1 d P . .
F69A F 0.635(3) 0.4012(17) 0.368(2) 0.089(9) Uani 0.50 1 d P . .
F70 F 0.7823(8) 0.3771(4) 0.4119(6) 0.083(3) Uani 0.50 1 d P . .
F70A F 0.7804(6) 0.4196(6) 0.3727(6) 0.076(3) Uani 0.50 1 d P . .
F71 F 0.7206(11) 0.4664(4) 0.3346(7) 0.086(3) Uani 0.50 1 d P . .
F71A F 0.6497(7) 0.4827(3) 0.2857(5) 0.064(2) Uani 0.50 1 d P . .

loop_
_atom_site_aniso_label
_atom_site_aniso_U_11
_atom_site_aniso_U_22
_atom_site_aniso_U_33
_atom_site_aniso_U_23
_atom_site_aniso_U_13
_atom_site_aniso_U_12
Cu1 0.0361(4) 0.0192(3) 0.0174(3) 0.00042(15) 0.0101(3) 0.00145(17)
O1 0.036(2) 0.075(3) 0.047(2) -0.0004(16) 0.021(2) -0.0016(15)
O2 0.030(2) 0.0491(18) 0.0246(17) -0.0030(12) 0.0086(15) -0.0016(13)
C3 0.040(3) 0.038(3) 0.026(2) 0.0000(15) 0.017(2) 0.0008(16)
O4 0.0358(19) 0.069(2) 0.0248(15) 0.0065(15) 0.0146(14) 0.0073(16)
C5 0.044(3) 0.097(4) 0.027(2) -0.013(3) 0.005(2) 0.026(3)
O6 0.0388(18) 0.0221(14) 0.0242(14) -0.0013(11) 0.0110(13) -0.0007(12)
C7 0.036(3) 0.0252(19) 0.039(2) -0.0034(17) 0.025(2) -0.0020(17)
C8 0.064(4) 0.023(2) 0.061(3) 0.0086(19) 0.045(3) 0.0107(18)
C9 0.041(3) 0.036(2) 0.036(2) 0.0196(19) 0.026(2) 0.0162(19)
O10 0.046(2) 0.0309(15) 0.0223(14) 0.0047(12) 0.0145(14) 0.0044(14)
C11 0.073(4) 0.023(2) 0.056(3) -0.012(2) 0.042(3) -0.011(2)
F12 0.104(3) 0.0565(18) 0.066(2) -0.0201(16) 0.066(2) -0.0189(19)
F13 0.082(3) 0.086(3) 0.093(3) -0.062(2) 0.036(2) -0.032(2)
F14 0.192(5) 0.0273(15) 0.097(3) -0.0074(16) 0.090(3) 0.014(2)
C15 0.087(5) 0.063(4) 0.066(4) 0.043(3) 0.057(4) 0.043(3)
F16 0.084(3) 0.077(2) 0.0503(18) 0.0294(16) 0.0485(18) 0.0200(18)
F17 0.066(3) 0.195(5) 0.073(3) 0.093(3) 0.020(2) 0.038(3)
F18 0.243(6) 0.062(2) 0.136(4) 0.076(3) 0.145(4) 0.087(3)
O19 0.0401(18) 0.0210(13) 0.0227(14) 0.0014(10) 0.0126(13) 0.0033(11)
C20 0.039(3) 0.0202(18) 0.036(2) -0.0025(16) 0.023(2) 0.0015(16)
C21 0.046(3) 0.0234(19) 0.037(2) -0.0088(17) 0.024(2) -0.0053(17)
C22 0.027(2) 0.033(2) 0.028(2) -0.0148(17) 0.0114(18) -0.0050(17)
O23 0.0396(19) 0.0309(15) 0.0243(15) -0.0071(12) 0.0120(13) 0.0005(13)
C24 0.074(4) 0.034(2) 0.041(3) 0.005(2) 0.038(3) 0.008(2)
F25 0.140(4) 0.102(3) 0.126(4) 0.067(3) 0.113(3) 0.057(3)
F26 0.135(4) 0.108(3) 0.0389(19) 0.028(2) 0.006(2) -0.016(3)
F27 0.186(5) 0.0445(19) 0.058(2) 0.0200(16) 0.062(3) 0.035(2)
C28 0.037(3) 0.040(2) 0.043(3) -0.023(2) 0.017(2) -0.0097(19)
F29 0.043(2) 0.142(4) 0.068(2) -0.071(2) -0.0105(17) 0.008(2)
F30 0.078(2) 0.068(2) 0.0532(18) -0.0263(15) 0.0441(18) -0.0119(17)
F31 0.126(3) 0.0422(16) 0.062(2) -0.0306(15) 0.052(2) -0.0179(18)
Cu2 0.0346(4) 0.0243(3) 0.0165(3) 0.00160(14) 0.0092(3) -0.00115(16)
O41 0.040(2) 0.068(3) 0.041(2) -0.0023(16) 0.025(2) -0.0018(15)
O42 0.035(2) 0.071(3) 0.0301(19) 0.0061(13) 0.0126(18) 0.0031(14)
C43 0.032(3) 0.033(2) 0.030(2) -0.0005(15) 0.010(2) -0.0017(15)
O44 0.030(2) 0.179(6) 0.032(2) 0.011(2) 0.0115(18) 0.016(2)
C45 0.032(3) 0.264(11) 0.032(3) 0.014(4) 0.007(3) -0.006(4)
O46 0.049(2) 0.0209(13) 0.0280(15) -0.0008(11) 0.0206(14) -0.0019(12)
C47 0.049(3) 0.0231(19) 0.048(3) 0.0017(18) 0.035(2) 0.0005(18)
C48 0.057(3) 0.028(2) 0.051(3) 0.015(2) 0.035(2) 0.011(2)
C49 0.033(3) 0.038(2) 0.045(3) 0.025(2) 0.020(2) 0.0136(19)
O50 0.041(2) 0.0447(19) 0.0296(17) 0.0166(14) 0.0117(15) 0.0018(15)
C51 0.103(5) 0.027(2) 0.056(3) -0.012(2) 0.054(4) -0.009(3)
F52 0.104(3) 0.104(3) 0.055(2) -0.035(2) 0.020(2) -0.010(3)
F53 0.134(4) 0.056(2) 0.102(3) -0.0228(19) 0.100(3) -0.020(2)
F54 0.194(5) 0.0384(18) 0.094(3) -0.0203(18) 0.097(3) -0.030(2)
C55 0.043(3) 0.057(3) 0.048(3) 0.034(3) 0.013(3) 0.010(2)
F56 0.119(8) 0.061(6) 0.033(3) 0.012(3) 0.013(4) -0.052(5)
F56A 0.26(2) 0.045(6) 0.162(15) 0.078(8) 0.164(15) 0.082(10)
F57 0.031(3) 0.047(4) 0.048(4) 0.020(3) -0.009(3) 0.011(3)
F57A 0.099(9) 0.142(11) 0.105(10) 0.103(9) 0.010(7) -0.002(8)
F58 0.15(2) 0.062(7) 0.055(7) 0.039(5) 0.057(10) 0.039(9)
F58A 0.079(8) 0.116(13) 0.077(13) 0.054(9) 0.064(10) 0.031(7)
O59 0.0405(18) 0.0233(14) 0.0223(14) 0.0019(11) 0.0144(13) 0.0002(12)
C60 0.044(3) 0.026(2) 0.047(3) 0.0011(19) 0.034(2) -0.0012(18)
C61 0.073(4) 0.026(2) 0.070(4) -0.016(2) 0.056(3) -0.015(2)
C62 0.040(3) 0.046(3) 0.042(3) -0.027(2) 0.027(2) -0.020(2)
O63 0.041(2) 0.0458(19) 0.0190(14) -0.0080(13) 0.0106(14) -0.0021(15)
C64 0.080(4) 0.037(3) 0.064(4) 0.019(2) 0.054(3) 0.018(3)
F65 0.088(3) 0.0467(16) 0.0613(19) 0.0134(14) 0.0578(19) 0.0081(16)
F66 0.230(6) 0.0261(16) 0.139(4) 0.0239(19) 0.144(4) 0.019(2)
F67 0.081(3) 0.105(3) 0.098(3) 0.072(3) 0.048(2) 0.046(2)
C68 0.076(5) 0.082(4) 0.071(4) -0.055(4) 0.052(4) -0.046(4)
F69 0.056(7) 0.086(10) 0.036(6) -0.024(6) 0.032(5) -0.013(8)
F69A 0.11(2) 0.119(13) 0.077(11) -0.065(9) 0.071(12) -0.064(11)
F70 0.108(7) 0.082(6) 0.037(4) -0.030(4) 0.009(4) -0.004(5)
F70A 0.041(4) 0.118(8) 0.043(5) -0.051(5) -0.008(3) -0.007(5)
F71 0.158(10) 0.052(5) 0.061(6) -0.042(4) 0.060(6) -0.064(6)
F71A 0.111(7) 0.042(4) 0.027(3) -0.022(3) 0.018(4) 0.003(4)

loop_
_atom_type_symbol
_atom_type_description
_atom_type_scat_dispersion_real
_atom_type_scat_dispersion_imag
_atom_type_scat_source
C C 0.0033 0.0016 'International Tables Vol C Tables 4.2.6.8 and 6.1.1.4'
H H 0.0000 0.0000 'International Tables Vol C Tables 4.2.6.8 and 6.1.1.4'
Cu Cu 0.3201 1.2651 'International Tables Vol C Tables 4.2.6.8 and 6.1.1.4'
F F 0.0171 0.0103 'International Tables Vol C Tables 4.2.6.8 and 6.1.1.4'
O O 0.0106 0.0060 'International Tables Vol C Tables 4.2.6.8 and 6.1.1.4'

loop_
_geom_angle_atom_site_label_1
_geom_angle_atom_site_label_2
_geom_angle_atom_site_label_3
_geom_angle
_geom_angle_site_symmetry_1
_geom_angle_site_symmetry_3
_geom_angle_publ_flag
O23 Cu1 O6 179.00(12) . . ?
O23 Cu1 O10 86.84(14) . . ?
O6 Cu1 O10 92.51(13) . . ?
O23 Cu1 O19 92.63(13) . . ?
O6 Cu1 O19 87.96(11) . . ?
O10 Cu1 O19 175.92(12) . . ?
O23 Cu1 O1 86.33(14) . . ?
O6 Cu1 O1 94.44(14) . . ?
O10 Cu1 O1 90.47(14) . . ?
O19 Cu1 O1 93.53(14) . . ?
O23 Cu1 O2 96.10(12) . . ?
O6 Cu1 O2 83.16(12) . . ?
O10 Cu1 O2 91.31(13) . . ?
O19 Cu1 O2 84.72(12) . . ?
O1 Cu1 O2 177.06(12) . . ?
Cu1 O1 H1A 110.3 . . ?
Cu1 O1 H1B 130.6 . . ?
H1A O1 H1B 119.0 . . ?
C3 O2 Cu1 133.1(3) . . ?
O2 C3 O4 122.5(4) . . ?
O2 C3 C5 124.5(5) . . ?
O4 C3 C5 113.0(4) . . ?
C3 O4 H4 109.5 . . ?
C3 C5 H5A 109.5 . . ?
C3 C5 H5B 109.5 . . ?
H5A C5 H5B 109.5 . . ?
C3 C5 H5C 109.5 . . ?
H5A C5 H5C 109.5 . . ?
H5B C5 H5C 109.5 . . ?
C7 O6 Cu1 124.9(3) . . ?
O6 C7 C8 128.3(4) . . ?
O6 C7 C11 114.5(4) . . ?
C8 C7 C11 117.1(4) . . ?
C9 C8 C7 121.2(4) . . ?
C9 C8 H8 119.4 . . ?
C7 C8 H8 119.4 . . ?
O10 C9 C8 129.7(4) . . ?
O10 C9 C15 110.9(4) . . ?
C8 C9 C15 119.4(4) . . ?
C9 O10 Cu1 123.2(3) . . ?
F13 C11 F12 108.8(5) . . ?
F13 C11 F14 106.5(4) . . ?
F12 C11 F14 108.3(4) . . ?
F13 C11 C7 110.3(4) . . ?
F12 C11 C7 109.5(4) . . ?
F14 C11 C7 113.3(4) . . ?
F16 C15 F17 108.7(6) . . ?
F16 C15 F18 106.7(5) . . ?
F17 C15 F18 108.0(5) . . ?
F16 C15 C9 112.0(4) . . ?
F17 C15 C9 110.5(5) . . ?
F18 C15 C9 110.8(5) . . ?
C20 O19 Cu1 124.6(3) . . ?
O19 C20 C21 128.4(4) . . ?
O19 C20 C24 114.1(4) . . ?
C21 C20 C24 117.5(4) . . ?
C20 C21 C22 121.3(4) . . ?
C20 C21 H21 119.3 . . ?
C22 C21 H21 119.3 . . ?
O23 C22 C21 128.6(4) . . ?
O23 C22 C28 112.7(4) . . ?
C21 C22 C28 118.7(4) . . ?
C22 O23 Cu1 124.2(3) . . ?
F27 C24 F25 110.7(5) . . ?
F27 C24 F26 105.6(5) . . ?
F25 C24 F26 104.4(5) . . ?
F27 C24 C20 114.6(4) . . ?
F25 C24 C20 109.6(4) . . ?
F26 C24 C20 111.5(4) . . ?
F30 C28 F29 106.7(4) . . ?
F30 C28 F31 108.8(4) . . ?
F29 C28 F31 106.3(4) . . ?
F30 C28 C22 111.6(4) . . ?
F29 C28 C22 110.1(4) . . ?
F31 C28 C22 113.0(4) . . ?
O46 Cu2 O63 177.50(12) . . ?
O46 Cu2 O50 92.74(14) . . ?
O63 Cu2 O50 88.96(16) . . ?
O46 Cu2 O59 85.61(12) . . ?
O63 Cu2 O59 92.57(14) . . ?
O50 Cu2 O59 175.78(12) . . ?
O46 Cu2 O41 89.44(14) . . ?
O63 Cu2 O41 92.21(14) . . ?
O50 Cu2 O41 95.85(14) . . ?
O59 Cu2 O41 88.02(13) . . ?
O46 Cu2 O42 93.15(13) . . ?
O63 Cu2 O42 85.24(13) . . ?
O50 Cu2 O42 82.81(13) . . ?
O59 Cu2 O42 93.39(12) . . ?
O41 Cu2 O42 177.14(12) . . ?
Cu2 O41 H41A 104.0 . . ?
Cu2 O41 H41B 113.9 . . ?
H41A O41 H41B 138.6 . . ?
C43 O42 Cu2 133.5(3) . . ?
O42 C43 O44 122.3(5) . . ?
O42 C43 C45 125.6(5) . . ?
O44 C43 C45 112.2(5) . . ?
C43 O44 H44 109.5 . . ?
C43 C45 H45A 109.5 . . ?
C43 C45 H45B 109.5 . . ?
H45A C45 H45B 109.5 . . ?
C43 C45 H45C 109.5 . . ?
H45A C45 H45C 109.5 . . ?
H45B C45 H45C 109.5 . . ?
C47 O46 Cu2 125.0(3) . . ?
O46 C47 C48 128.9(4) . . ?
O46 C47 C51 113.8(4) . . ?
C48 C47 C51 117.2(4) . . ?
C47 C48 C49 120.5(5) . . ?
C47 C48 H48 119.8 . . ?
C49 C48 H48 119.8 . . ?
O50 C49 C48 129.2(4) . . ?
O50 C49 C55 112.8(4) . . ?
C48 C49 C55 117.9(4) . . ?
C49 O50 Cu2 123.4(3) . . ?
F54 C51 F52 107.8(6) . . ?
F54 C51 F53 107.7(5) . . ?
F52 C51 F53 106.2(5) . . ?
F54 C51 C47 114.3(4) . . ?
F52 C51 C47 111.5(4) . . ?
F53 C51 C47 108.9(5) . . ?
F56A C55 F58 120.2(13) . . ?
F56A C55 F58A 114.8(14) . . ?
F58 C55 F58A 14(3) . . ?
F56A C55 F57 76.6(10) . . ?
F58 C55 F57 112.2(16) . . ?
F58A C55 F57 124.8(16) . . ?
F56A C55 F56 22.7(13) . . ?
F58 C55 F56 109.2(14) . . ?
F58A C55 F56 99.7(15) . . ?
F57 C55 F56 99.2(7) . . ?
F56A C55 F57A 109.0(11) . . ?
F58 C55 F57A 79.8(17) . . ?
F58A C55 F57A 93.6(17) . . ?
F57 C55 F57A 37.4(6) . . ?
F56 C55 F57A 129.0(7) . . ?
F56A C55 C49 117.8(9) . . ?
F58 C55 C49 113.7(10) . . ?
F58A C55 C49 110.0(11) . . ?
F57 C55 C49 109.8(6) . . ?
F56 C55 C49 111.9(6) . . ?
F57A C55 C49 109.0(6) . . ?
F56A F56 C55 52.3(18) . . ?
F56 F56A C55 105(3) . . ?
F56 F56A F57 161(3) . . ?
C55 F56A F57 56.8(8) . . ?
F57A F57 C55 78.0(11) . . ?
F57A F57 F56A 118.0(14) . . ?
C55 F57 F56A 46.6(5) . . ?
F57 F57A C55 64.5(11) . . ?
F57 F57A F58 105.5(17) . . ?
C55 F57A F58 46.2(11) . . ?
C55 F58 F57A 54.1(11) . . ?
C60 O59 Cu2 124.0(3) . . ?
O59 C60 C61 128.7(4) . . ?
O59 C60 C64 113.8(4) . . ?
C61 C60 C64 117.5(4) . . ?
C60 C61 C62 121.8(5) . . ?
C60 C61 H61 119.1 . . ?
C62 C61 H61 119.1 . . ?
O63 C62 C61 129.1(4) . . ?
O63 C62 C68 112.4(5) . . ?
C61 C62 C68 118.5(5) . . ?
C62 O63 Cu2 123.6(3) . . ?
F67 C64 F66 108.3(5) . . ?
F67 C64 F65 107.9(5) . . ?
F66 C64 F65 107.7(5) . . ?
F67 C64 C60 110.5(4) . . ?
F66 C64 C60 113.5(5) . . ?
F65 C64 C60 108.8(4) . . ?
F69A C68 F71 115.0(19) . . ?
F69A C68 F70A 117.1(17) . . ?
F71 C68 F70A 62.8(8) . . ?
F69A C68 F69 8(3) . . ?
F71 C68 F69 117.0(15) . . ?
F70A C68 F69 125.4(13) . . ?
F69A C68 C62 116.7(18) . . ?
F71 C68 C62 122.0(7) . . ?
F70A C68 C62 111.9(6) . . ?
F69 C68 C62 110.8(14) . . ?
F69A C68 F71A 101.9(18) . . ?
F71 C68 F71A 39.8(7) . . ?
F70A C68 F71A 102.3(8) . . ?
F69 C68 F71A 98.5(13) . . ?
C62 C68 F71A 104.3(6) . . ?
F69A C68 F70 87.3(17) . . ?
F71 C68 F70 100.3(9) . . ?
F70A C68 F70 41.0(7) . . ?
F69 C68 F70 94.8(11) . . ?
C62 C68 F70 106.6(5) . . ?
F71A C68 F70 139.2(6) . . ?
F70A F70 C68 49.0(6) . . ?
F70 F70A C68 90.0(11) . . ?
F70 F70A F71 139.8(12) . . ?
C68 F70A F71 58.3(6) . . ?
F71A F71 C68 90.2(10) . . ?
F71A F71 F70A 148.4(10) . . ?
C68 F71 F70A 58.9(7) . . ?
F71 F71A C68 50.0(6) . . ?

loop_
_geom_bond_atom_site_label_1
_geom_bond_atom_site_label_2
_geom_bond_distance
_geom_bond_site_symmetry_2
_geom_bond_publ_flag
Cu1 O23 1.948(3) . ?
Cu1 O6 1.953(3) . ?
Cu1 O10 1.957(3) . ?
Cu1 O19 1.962(3) . ?
Cu1 O1 2.318(4) . ?
Cu1 O2 2.382(4) . ?
O1 H1A 0.8315 . ?
O1 H1B 0.9315 . ?
O2 C3 1.201(6) . ?
C3 O4 1.331(6) . ?
C3 C5 1.488(6) . ?
O4 H4 0.8200 . ?
C5 H5A 0.9600 . ?
C5 H5B 0.9600 . ?
C5 H5C 0.9600 . ?
O6 C7 1.242(5) . ?
C7 C8 1.393(6) . ?
C7 C11 1.541(6) . ?
C8 C9 1.365(6) . ?
C8 H8 0.9300 . ?
C9 O10 1.268(5) . ?
C9 C15 1.548(6) . ?
C11 F13 1.301(7) . ?
C11 F12 1.316(5) . ?
C11 F14 1.334(5) . ?
C15 F16 1.296(6) . ?
C15 F17 1.321(8) . ?
C15 F18 1.357(7) . ?
O19 C20 1.254(4) . ?
C20 C21 1.390(5) . ?
C20 C24 1.535(6) . ?
C21 C22 1.391(6) . ?
C21 H21 0.9300 . ?
C22 O23 1.268(5) . ?
C22 C28 1.539(6) . ?
C24 F27 1.291(5) . ?
C24 F25 1.306(6) . ?
C24 F26 1.319(7) . ?
C28 F30 1.314(6) . ?
C28 F29 1.327(6) . ?
C28 F31 1.339(6) . ?
Cu2 O46 1.949(3) . ?
Cu2 O63 1.951(3) . ?
Cu2 O50 1.957(3) . ?
Cu2 O59 1.971(3) . ?
Cu2 O41 2.323(4) . ?
Cu2 O42 2.384(4) . ?
O41 H41A 0.8199 . ?
O41 H41B 1.0253 . ?
O42 C43 1.202(6) . ?
C43 O44 1.307(6) . ?
C43 C45 1.462(7) . ?
O44 H44 0.8200 . ?
C45 H45A 0.9600 . ?
C45 H45B 0.9600 . ?
C45 H45C 0.9600 . ?
O46 C47 1.248(5) . ?
C47 C48 1.388(6) . ?
C47 C51 1.536(7) . ?
C48 C49 1.397(7) . ?
C48 H48 0.9300 . ?
C49 O50 1.270(6) . ?
C49 C55 1.540(6) . ?
C51 F54 1.316(5) . ?
C51 F52 1.317(7) . ?
C51 F53 1.345(6) . ?
C55 F56A 1.162(12) . ?
C55 F58 1.29(2) . ?
C55 F58A 1.29(2) . ?
C55 F57 1.338(9) . ?
C55 F56 1.418(12) . ?
C55 F57A 1.450(14) . ?
F56 F56A 0.57(3) . ?
F56A F57 1.56(2) . ?
F57 F57A 0.901(16) . ?
F57A F58 1.76(3) . ?
O59 C60 1.255(5) . ?
C60 C61 1.370(6) . ?
C60 C64 1.539(7) . ?
C61 C62 1.385(7) . ?
C61 H61 0.9300 . ?
C62 O63 1.264(6) . ?
C62 C68 1.542(7) . ?
C64 F67 1.314(7) . ?
C64 F66 1.329(6) . ?
C64 F65 1.337(6) . ?
C68 F69A 1.16(3) . ?
C68 F71 1.191(9) . ?
C68 F70A 1.200(9) . ?
C68 F69 1.36(3) . ?
C68 F71A 1.556(11) . ?
C68 F70 1.591(12) . ?
F70 F70A 1.044(12) . ?
F70A F71 1.246(13) . ?
F71 F71A 0.995(13) . ?

loop_
_geom_torsion_atom_site_label_1
_geom_torsion_atom_site_label_2
_geom_torsion_atom_site_label_3
_geom_torsion_atom_site_label_4
_geom_torsion
_geom_torsion_site_symmetry_1
_geom_torsion_site_symmetry_2
_geom_torsion_site_symmetry_3
_geom_torsion_site_symmetry_4
_geom_torsion_publ_flag
O23 Cu1 O2 C3 37.1(4) . . . . ?
O6 Cu1 O2 C3 -142.2(4) . . . . ?
O10 Cu1 O2 C3 -49.8(4) . . . . ?
O19 Cu1 O2 C3 129.2(4) . . . . ?
O1 Cu1 O2 C3 -177(29) . . . . ?
Cu1 O2 C3 O4 170.3(3) . . . . ?
Cu1 O2 C3 C5 -11.0(7) . . . . ?
O23 Cu1 O6 C7 46(7) . . . . ?
O10 Cu1 O6 C7 -3.9(3) . . . . ?
O19 Cu1 O6 C7 172.0(3) . . . . ?
O1 Cu1 O6 C7 -94.6(4) . . . . ?
O2 Cu1 O6 C7 87.1(4) . . . . ?
Cu1 O6 C7 C8 5.0(7) . . . . ?
Cu1 O6 C7 C11 -176.4(3) . . . . ?
O6 C7 C8 C9 -2.2(7) . . . . ?
C11 C7 C8 C9 179.2(5) . . . . ?
C7 C8 C9 O10 -1.1(8) . . . . ?
C7 C8 C9 C15 179.0(5) . . . . ?
C8 C9 O10 Cu1 0.8(7) . . . . ?
C15 C9 O10 Cu1 -179.2(3) . . . . ?
O23 Cu1 O10 C9 -178.0(4) . . . . ?
O6 Cu1 O10 C9 1.2(4) . . . . ?
O19 Cu1 O10 C9 -95.4(15) . . . . ?
O1 Cu1 O10 C9 95.7(4) . . . . ?
O2 Cu1 O10 C9 -82.0(4) . . . . ?
O6 C7 C11 F13 -68.9(5) . . . . ?
C8 C7 C11 F13 109.8(5) . . . . ?
O6 C7 C11 F12 50.7(6) . . . . ?
C8 C7 C11 F12 -130.5(5) . . . . ?
O6 C7 C11 F14 171.8(5) . . . . ?
C8 C7 C11 F14 -9.5(7) . . . . ?
O10 C9 C15 F16 62.2(7) . . . . ?
C8 C9 C15 F16 -117.8(6) . . . . ?
O10 C9 C15 F17 -59.1(6) . . . . ?
C8 C9 C15 F17 120.8(6) . . . . ?
O10 C9 C15 F18 -178.8(5) . . . . ?
C8 C9 C15 F18 1.1(8) . . . . ?
O23 Cu1 O19 C20 -2.0(3) . . . . ?
O6 Cu1 O19 C20 178.8(3) . . . . ?
O10 Cu1 O19 C20 -84.4(15) . . . . ?
O1 Cu1 O19 C20 84.5(4) . . . . ?
O2 Cu1 O19 C20 -97.9(4) . . . . ?
Cu1 O19 C20 C21 -1.6(7) . . . . ?
Cu1 O19 C20 C24 178.7(3) . . . . ?
O19 C20 C21 C22 3.6(7) . . . . ?
C24 C20 C21 C22 -176.7(4) . . . . ?
C20 C21 C22 O23 -0.4(7) . . . . ?
C20 C21 C22 C28 179.4(4) . . . . ?
C21 C22 O23 Cu1 -4.1(7) . . . . ?
C28 C22 O23 Cu1 176.0(3) . . . . ?
O6 Cu1 O23 C22 131(7) . . . . ?
O10 Cu1 O23 C22 -179.5(3) . . . . ?
O19 Cu1 O23 C22 4.6(3) . . . . ?
O1 Cu1 O23 C22 -88.8(4) . . . . ?
O2 Cu1 O23 C22 89.5(4) . . . . ?
O19 C20 C24 F27 169.4(5) . . . . ?
C21 C20 C24 F27 -10.4(7) . . . . ?
O19 C20 C24 F25 -65.5(6) . . . . ?
C21 C20 C24 F25 114.8(5) . . . . ?
O19 C20 C24 F26 49.6(6) . . . . ?
C21 C20 C24 F26 -130.2(5) . . . . ?
O23 C22 C28 F30 -55.6(5) . . . . ?
C21 C22 C28 F30 124.5(5) . . . . ?
O23 C22 C28 F29 62.7(6) . . . . ?
C21 C22 C28 F29 -117.1(5) . . . . ?
O23 C22 C28 F31 -178.6(4) . . . . ?
C21 C22 C28 F31 1.5(6) . . . . ?
O46 Cu2 O42 C43 -45.9(4) . . . . ?
O63 Cu2 O42 C43 132.1(4) . . . . ?
O50 Cu2 O42 C43 -138.3(4) . . . . ?
O59 Cu2 O42 C43 39.8(4) . . . . ?
O41 Cu2 O42 C43 159(2) . . . . ?
Cu2 O42 C43 O44 179.2(4) . . . . ?
Cu2 O42 C43 C45 -0.6(8) . . . . ?
O63 Cu2 O46 C47 -132(3) . . . . ?
O50 Cu2 O46 C47 1.3(4) . . . . ?
O59 Cu2 O46 C47 -174.8(4) . . . . ?
O41 Cu2 O46 C47 97.1(4) . . . . ?
O42 Cu2 O46 C47 -81.7(4) . . . . ?
Cu2 O46 C47 C48 2.0(7) . . . . ?
Cu2 O46 C47 C51 -179.9(4) . . . . ?
O46 C47 C48 C49 -3.1(8) . . . . ?
C51 C47 C48 C49 179.0(5) . . . . ?
C47 C48 C49 O50 -0.8(8) . . . . ?
C47 C48 C49 C55 179.0(5) . . . . ?
C48 C49 O50 Cu2 4.8(7) . . . . ?
C55 C49 O50 Cu2 -175.0(3) . . . . ?
O46 Cu2 O50 C49 -4.4(4) . . . . ?
O63 Cu2 O50 C49 173.8(4) . . . . ?
O59 Cu2 O50 C49 62.5(17) . . . . ?
O41 Cu2 O50 C49 -94.1(4) . . . . ?
O42 Cu2 O50 C49 88.5(4) . . . . ?
O46 C47 C51 F54 -176.9(5) . . . . ?
C48 C47 C51 F54 1.4(8) . . . . ?
O46 C47 C51 F52 -54.2(6) . . . . ?
C48 C47 C51 F52 124.0(5) . . . . ?
O46 C47 C51 F53 62.6(6) . . . . ?
C48 C47 C51 F53 -119.1(5) . . . . ?
O50 C49 C55 F56A -166.2(12) . . . . ?
C48 C49 C55 F56A 13.9(13) . . . . ?
O50 C49 C55 F58 45.3(18) . . . . ?
C48 C49 C55 F58 -134.5(17) . . . . ?
O50 C49 C55 F58A 59.7(17) . . . . ?
C48 C49 C55 F58A -120.2(17) . . . . ?
O50 C49 C55 F57 -81.3(7) . . . . ?
C48 C49 C55 F57 98.8(7) . . . . ?
O50 C49 C55 F56 169.6(8) . . . . ?
C48 C49 C55 F56 -10.3(9) . . . . ?
O50 C49 C55 F57A -41.5(9) . . . . ?
C48 C49 C55 F57A 138.6(8) . . . . ?
F58 C55 F56 F56A -123(3) . . . . ?
F58A C55 F56 F56A -134(3) . . . . ?
F57 C55 F56 F56A -6(3) . . . . ?
F57A C55 F56 F56A -31(3) . . . . ?
C49 C55 F56 F56A 110(3) . . . . ?
C55 F56 F56A F57 16(7) . . . . ?
F58 C55 F56A F56 66(4) . . . . ?
F58A C55 F56A F56 52(4) . . . . ?
F57 C55 F56A F56 174(3) . . . . ?
F57A C55 F56A F56 155(3) . . . . ?
C49 C55 F56A F56 -80(3) . . . . ?
F58 C55 F56A F57 -108.1(19) . . . . ?
F58A C55 F56A F57 -122.5(18) . . . . ?
F56 C55 F56A F57 -174(3) . . . . ?
F57A C55 F56A F57 -19.1(9) . . . . ?
C49 C55 F56A F57 105.6(8) . . . . ?
F56A C55 F57 F57A -149.3(13) . . . . ?
F58 C55 F57 F57A -31.9(16) . . . . ?
F58A C55 F57 F57A -38.3(19) . . . . ?
F56 C55 F57 F57A -147.0(12) . . . . ?
C49 C55 F57 F57A 95.6(11) . . . . ?
F58 C55 F57 F56A 117.5(13) . . . . ?
F58A C55 F57 F56A 111.0(16) . . . . ?
F56 C55 F57 F56A 2.3(12) . . . . ?
F57A C55 F57 F56A 149.3(13) . . . . ?
C49 C55 F57 F56A -115.1(9) . . . . ?
F56 F56A F57 F57A 16(9) . . . . ?
C55 F56A F57 F57A 34.4(13) . . . . ?
F56 F56A F57 C55 -18(8) . . . . ?
F56A F57 F57A C55 -24.8(9) . . . . ?
C55 F57 F57A F58 21.8(10) . . . . ?
F56A F57 F57A F58 -3.0(16) . . . . ?
F56A C55 F57A F57 31.6(14) . . . . ?
F58 C55 F57A F57 150.2(14) . . . . ?
F58A C55 F57A F57 149.4(14) . . . . ?
F56 C55 F57A F57 43.8(17) . . . . ?
C49 C55 F57A F57 -98.1(11) . . . . ?
F56A C55 F57A F58 -118.6(13) . . . . ?
F58A C55 F57A F58 -0.9(18) . . . . ?
F57 C55 F57A F58 -150.2(14) . . . . ?
F56 C55 F57A F58 -106.4(14) . . . . ?
C49 C55 F57A F58 111.7(10) . . . . ?
F56A C55 F58 F57A 106.1(15) . . . . ?
F58A C55 F58 F57A 176(8) . . . . ?
F57 C55 F58 F57A 19.0(8) . . . . ?
F56 C55 F58 F57A 127.9(9) . . . . ?
C49 C55 F58 F57A -106.3(9) . . . . ?
F57 F57A F58 C55 -27.7(13) . . . . ?
O46 Cu2 O59 C60 -177.0(3) . . . . ?
O63 Cu2 O59 C60 4.7(3) . . . . ?
O50 Cu2 O59 C60 115.9(15) . . . . ?
O41 Cu2 O59 C60 -87.4(4) . . . . ?
O42 Cu2 O59 C60 90.1(4) . . . . ?
Cu2 O59 C60 C61 -5.4(7) . . . . ?
Cu2 O59 C60 C64 177.7(3) . . . . ?
O59 C60 C61 C62 1.9(8) . . . . ?
C64 C60 C61 C62 178.7(5) . . . . ?
C60 C61 C62 O63 1.4(8) . . . . ?
C60 C61 C62 C68 -177.0(5) . . . . ?
C61 C62 O63 Cu2 -0.3(7) . . . . ?
C68 C62 O63 Cu2 178.1(3) . . . . ?
O46 Cu2 O63 C62 -45(3) . . . . ?
O50 Cu2 O63 C62 -178.2(4) . . . . ?
O59 Cu2 O63 C62 -2.1(4) . . . . ?
O41 Cu2 O63 C62 86.0(4) . . . . ?
O42 Cu2 O63 C62 -95.3(4) . . . . ?
O59 C60 C64 F67 60.4(6) . . . . ?
C61 C60 C64 F67 -116.9(5) . . . . ?
O59 C60 C64 F66 -177.7(5) . . . . ?
C61 C60 C64 F66 5.0(7) . . . . ?
O59 C60 C64 F65 -57.9(6) . . . . ?
C61 C60 C64 F65 124.8(5) . . . . ?
O63 C62 C68 F69A -55(2) . . . . ?
C61 C62 C68 F69A 123.7(19) . . . . ?
O63 C62 C68 F71 154.6(11) . . . . ?
C61 C62 C68 F71 -26.8(13) . . . . ?
O63 C62 C68 F70A 83.8(10) . . . . ?
C61 C62 C68 F70A -97.6(10) . . . . ?
O63 C62 C68 F69 -61.3(13) . . . . ?
C61 C62 C68 F69 117.3(12) . . . . ?
O63 C62 C68 F71A -166.3(5) . . . . ?
C61 C62 C68 F71A 12.3(7) . . . . ?
O63 C62 C68 F70 40.6(7) . . . . ?
C61 C62 C68 F70 -140.8(6) . . . . ?
F69A C68 F70 F70A -138.4(19) . . . . ?
F71 C68 F70 F70A -23.5(9) . . . . ?
F69 C68 F70 F70A -142.1(16) . . . . ?
C62 C68 F70 F70A 104.5(8) . . . . ?
F71A C68 F70 F70A -33.3(12) . . . . ?
C68 F70 F70A F71 35.6(10) . . . . ?
F69A C68 F70A F70 48(2) . . . . ?
F71 C68 F70A F70 153.8(9) . . . . ?
F69 C68 F70A F70 48.6(19) . . . . ?
C62 C68 F70A F70 -90.4(9) . . . . ?
F71A C68 F70A F70 158.5(7) . . . . ?
F69A C68 F70A F71 -106(2) . . . . ?
F69 C68 F70A F71 -105.2(18) . . . . ?
C62 C68 F70A F71 115.8(8) . . . . ?
F71A C68 F70A F71 4.7(6) . . . . ?
F70 C68 F70A F71 -153.8(9) . . . . ?
F69A C68 F71 F71A -78.2(19) . . . . ?
F70A C68 F71 F71A 172.8(10) . . . . ?
F69 C68 F71 F71A -69.2(15) . . . . ?
C62 C68 F71 F71A 72.8(12) . . . . ?
F70 C68 F71 F71A -170.0(8) . . . . ?
F69A C68 F71 F70A 109(2) . . . . ?
F69 C68 F71 F70A 117.9(15) . . . . ?
C62 C68 F71 F70A -100.0(9) . . . . ?
F71A C68 F71 F70A -172.8(10) . . . . ?
F70 C68 F71 F70A 17.1(7) . . . . ?
F70 F70A F71 F71A -57(3) . . . . ?
C68 F70A F71 F71A -14(2) . . . . ?
F70 F70A F71 C68 -43.1(13) . . . . ?
F70A F71 F71A C68 11.8(17) . . . . ?
F69A C68 F71A F71 115.0(19) . . . . ?
F70A C68 F71A F71 -6.5(9) . . . . ?
F69 C68 F71A F71 122.6(15) . . . . ?
C62 C68 F71A F71 -123.2(9) . . . . ?
F70 C68 F71A F71 15.1(13) . . . . ?
